data_4506291
loop_
_publ_author_name
'Cai, Song-Liang'
'Zheng, Sheng-Run'
'Wen, Zhen-Zhen'
'Fan, Jun'
'Zhang, Wei-Guang'

_publ_section_title
;
 Construction of Ba(II) Coordination Polymers Based on Imidazole-Based
 Dicarboxylate Ligands: Structural Diversity Tuned by Alcohol Solvents
;
_journal_issue 7
_journal_name_full 'Crystal Growth &amp; Design'
_journal_page_first 3575
_journal_paper_doi 10.1021/cg3004068
_journal_volume 12
_journal_year 2012
_chemical_formula_moiety 'C12 H10 Ba N4 O10'
_chemical_formula_sum 'C12 H10 Ba N4 O10'
_chemical_formula_weight 507.58
_chemical_name_systematic
; 
 ? 
;
_space_group_IT_number 33
_symmetry_cell_setting orthorhombic
_symmetry_space_group_name_Hall 'P 2c -2n'
_symmetry_space_group_name_H-M 'P n a 21'
_atom_sites_solution_hydrogens geom
_atom_sites_solution_primary direct
_atom_sites_solution_secondary difmap
_audit_creation_method SHELXL-97
_cell_angle_alpha 90.00
_cell_angle_beta 90.00
_cell_angle_gamma 90.00
_cell_formula_units_Z 4
_cell_length_a 15.4200(2)
_cell_length_b 10.7220(5)
_cell_length_c 9.1370(2)
_cell_measurement_reflns_used 1538
_cell_measurement_temperature 298(2)
_cell_measurement_theta_max 19.90
_cell_measurement_theta_min 2.31
_cell_volume 1510.65(8)
_computing_cell_refinement 'Bruker SAINT'
_computing_data_collection 'Bruker APEX2'
_computing_data_reduction 'Bruker SAINT'
_computing_molecular_graphics 'Bruker SHELXTL'
_computing_publication_material 'Bruker SHELXTL'
_computing_structure_refinement 'SHELXL-97 (Sheldrick, 2008)'
_computing_structure_solution 'SHELXS-97 (Sheldrick, 2008)'
_diffrn_ambient_temperature 298(2)
_diffrn_measured_fraction_theta_full 0.999
_diffrn_measured_fraction_theta_max 0.999
_diffrn_radiation_monochromator graphite
_diffrn_radiation_source 'fine-focus sealed tube'
_diffrn_radiation_type MoK\a
_diffrn_radiation_wavelength 0.71073
_diffrn_reflns_av_R_equivalents 0.0507
_diffrn_reflns_av_sigmaI/netI 0.0654
_diffrn_reflns_limit_h_max 16
_diffrn_reflns_limit_h_min -19
_diffrn_reflns_limit_k_max 12
_diffrn_reflns_limit_k_min -13
_diffrn_reflns_limit_l_max 10
_diffrn_reflns_limit_l_min -11
_diffrn_reflns_number 7948
_diffrn_reflns_theta_full 26.00
_diffrn_reflns_theta_max 26.00
_diffrn_reflns_theta_min 2.31
_exptl_absorpt_coefficient_mu 2.700
_exptl_absorpt_correction_T_max 0.6142
_exptl_absorpt_correction_T_min 0.5517
_exptl_absorpt_correction_type multi-scan
_exptl_absorpt_process_details 'Higashi, T. (1995)'
_exptl_crystal_colour colourless
_exptl_crystal_density_diffrn 2.232
_exptl_crystal_density_method 'not measured'
_exptl_crystal_description block
_exptl_crystal_F_000 984
_exptl_crystal_size_max 0.25
_exptl_crystal_size_mid 0.23
_exptl_crystal_size_min 0.20
_refine_diff_density_max 1.504
_refine_diff_density_min -2.930
_refine_diff_density_rms 0.190
_refine_ls_abs_structure_details 'Flack H D (1983), Acta Cryst. A39, 876-881'
_refine_ls_abs_structure_Flack -0.01(4)
_refine_ls_extinction_method none
_refine_ls_goodness_of_fit_ref 1.006
_refine_ls_hydrogen_treatment constr
_refine_ls_matrix_type full
_refine_ls_number_parameters 245
_refine_ls_number_reflns 2945
_refine_ls_number_restraints 62
_refine_ls_restrained_S_all 1.044
_refine_ls_R_factor_all 0.0743
_refine_ls_R_factor_gt 0.0547
_refine_ls_shift/su_max 0.000
_refine_ls_shift/su_mean 0.000
_refine_ls_structure_factor_coef Fsqd
_refine_ls_weighting_details 'calc w=1/[\s^2^(Fo^2^)+(0.0915P)^2^+0.0000P] where P=(Fo^2^+2Fc^2^)/3'
_refine_ls_weighting_scheme calc
_refine_ls_wR_factor_gt 0.1308
_refine_ls_wR_factor_ref 0.1465
_reflns_number_gt 2295
_reflns_number_total 2945
_reflns_threshold_expression >2sigma(I)
_cod_data_source_file cg3004068_si_002.cif
_cod_data_source_block Ba4
_cod_depositor_comments
;
The following automatic conversions were performed:

'_symmetry_cell_setting' value 'Orthorhombic' changed to
'orthorhombic' according to
/home/saulius/struct/CIF-dictionaries/cif_core.dic dictionary named
'cif_core.dic' version 2.4.1 from 2010-06-29.

Automatic conversion script
Id: cif_fix_values 1891 2012-01-12 08:04:46Z andrius 
;
_cod_original_sg_symbol_H-M 'Pna2(1) '
_cod_database_code 4506291

loop_
_symmetry_equiv_pos_as_xyz
'x, y, z'
'-x, -y, z+1/2'
'-x+1/2, y+1/2, z+1/2'
'x+1/2, -y+1/2, z'

loop_
_atom_site_label
_atom_site_type_symbol
_atom_site_fract_x
_atom_site_fract_y
_atom_site_fract_z
_atom_site_U_iso_or_equiv
_atom_site_adp_type
_atom_site_occupancy
_atom_site_symmetry_multiplicity
_atom_site_calc_flag
_atom_site_refinement_flags
O1 O 0.3918(5) -0.0248(6) 0.3003(9) 0.045(2) Uani 1 1 d .
O2 O 0.2476(5) -0.0212(5) 0.3060(9) 0.047(2) Uani 1 1 d .
O3 O 0.1251(4) 0.1077(7) 0.2093(8) 0.054(2) Uani 1 1 d .
H3 H 0.1641 0.0613 0.2368 0.081 Uiso 1 1 calc R
O4 O 0.1104(4) 0.2723(5) 0.0608(8) 0.047(2) Uani 1 1 d .
O9 O 0.4872(5) 0.2120(7) -0.1863(8) 0.055(2) Uani 1 1 d .
H9 H 0.5311 0.2009 -0.1310 0.067 Uiso 1 1 d R
N1 N 0.3918(4) 0.1487(6) 0.0735(9) 0.037(2) Uani 1 1 d .
N2 N 0.2861(4) 0.2642(7) -0.0106(9) 0.038(2) Uani 1 1 d .
H2 H 0.2593 0.3210 -0.0594 0.046 Uiso 1 1 calc R
C1 C 0.3183(7) 0.0160(8) 0.2599(12) 0.039(3) Uani 1 1 d .
C2 C 0.3174(6) 0.1145(8) 0.1416(10) 0.037(3) Uani 1 1 d .
C3 C 0.2500(5) 0.1861(6) 0.0891(14) 0.0321(18) Uani 1 1 d .
C4 C 0.1568(5) 0.1915(7) 0.1205(11) 0.032(2) Uani 1 1 d .
C5 C 0.3703(6) 0.2370(8) -0.0198(10) 0.038(2) Uani 1 1 d .
C6 C 0.4290(8) 0.2983(10) -0.1249(14) 0.064(4) Uani 1 1 d .
H6A H 0.3952 0.3367 -0.2022 0.076 Uiso 1 1 calc R
H6B H 0.4613 0.3635 -0.0755 0.076 Uiso 1 1 calc R
O5 O 0.2829(4) 0.0496(8) 0.6778(10) 0.066(2) Uani 1 1 d .
O6 O 0.1489(6) 0.1195(9) 0.6681(10) 0.082(2) Uani 1 1 d U
H6 H 0.1214 0.1753 0.6279 0.123 Uiso 1 1 calc R
O7 O 0.0712(4) 0.2790(7) 0.5336(8) 0.056(2) Uani 1 1 d .
O8 O 0.0927(5) 0.4195(7) 0.3616(8) 0.0460(19) Uani 1 1 d .
O10 O 0.4549(7) 0.4848(9) 0.4292(18) 0.0965(18) Uani 1 1 d U
H10 H 0.4144 0.4978 0.4903 0.116 Uiso 1 1 d R
N3 N 0.3469(5) 0.2335(8) 0.4971(10) 0.0479(15) Uani 1 1 d U
N4 N 0.2734(5) 0.3774(8) 0.3766(10) 0.0466(15) Uani 1 1 d U
H4 H 0.2635 0.4400 0.3202 0.056 Uiso 1 1 calc R
C7 C 0.2328(6) 0.1269(10) 0.6284(15) 0.074(4) Uani 1 1 d .
C8 C 0.2599(6) 0.2233(9) 0.5289(10) 0.035(2) Uani 1 1 d .
C9 C 0.2138(6) 0.3114(8) 0.4525(10) 0.032(2) Uani 1 1 d .
C10 C 0.1189(6) 0.3400(8) 0.4440(10) 0.035(2) Uani 1 1 d .
C11 C 0.3512(7) 0.3266(11) 0.4061(14) 0.0561(12) Uani 1 1 d U
C12 C 0.4324(8) 0.3771(13) 0.3388(16) 0.0743(14) Uani 1 1 d U
H12A H 0.4783 0.3152 0.3408 0.089 Uiso 1 1 calc R
H12B H 0.4223 0.4021 0.2382 0.089 Uiso 1 1 calc R
Ba1 Ba 0.45602(3) 0.01654(4) 0.59813(13) 0.03150(13) Uani 1 1 d .

loop_
_atom_site_aniso_label
_atom_site_aniso_U_11
_atom_site_aniso_U_22
_atom_site_aniso_U_33
_atom_site_aniso_U_23
_atom_site_aniso_U_13
_atom_site_aniso_U_12
O1 0.028(4) 0.053(4) 0.054(4) 0.013(4) -0.007(3) 0.006(3)
O2 0.033(4) 0.038(4) 0.070(5) 0.023(3) 0.015(4) -0.001(3)
O3 0.025(3) 0.058(4) 0.079(5) 0.021(4) 0.014(4) 0.010(3)
O4 0.025(3) 0.041(3) 0.075(6) 0.014(3) 0.010(3) 0.011(3)
O9 0.044(4) 0.063(5) 0.060(5) -0.016(4) 0.008(4) 0.014(4)
N1 0.028(3) 0.039(3) 0.044(6) 0.011(4) 0.011(4) 0.011(3)
N2 0.033(4) 0.036(4) 0.047(5) 0.012(4) 0.010(4) 0.002(4)
C1 0.046(6) 0.025(4) 0.045(6) 0.003(4) 0.013(5) 0.003(4)
C2 0.046(5) 0.023(4) 0.041(6) -0.001(3) 0.004(4) -0.007(4)
C3 0.037(4) 0.022(3) 0.037(5) 0.002(6) 0.000(6) 0.004(3)
C4 0.026(4) 0.031(4) 0.040(6) 0.000(4) 0.004(4) 0.000(3)
C5 0.032(5) 0.039(5) 0.042(5) 0.006(4) 0.013(4) 0.014(4)
C6 0.076(8) 0.031(5) 0.084(8) 0.020(5) 0.043(7) 0.009(5)
O5 0.030(4) 0.080(5) 0.087(5) 0.052(4) 0.018(4) 0.017(4)
O6 0.075(4) 0.083(4) 0.088(4) 0.030(3) 0.007(3) 0.007(3)
O7 0.035(4) 0.070(5) 0.062(4) 0.032(4) 0.020(3) 0.014(4)
O8 0.037(4) 0.056(5) 0.045(4) 0.007(4) -0.009(3) 0.005(4)
O10 0.093(3) 0.100(3) 0.096(3) -0.001(2) 0.007(2) -0.007(2)
N3 0.046(2) 0.047(2) 0.051(3) 0.005(2) 0.002(2) 0.004(2)
N4 0.047(2) 0.046(2) 0.046(2) 0.006(2) -0.001(2) 0.003(2)
C7 0.030(5) 0.081(6) 0.111(10) 0.067(7) 0.035(6) 0.031(4)
C8 0.027(4) 0.036(5) 0.042(5) 0.004(4) 0.003(4) 0.002(4)
C9 0.037(5) 0.026(4) 0.033(5) 0.006(4) -0.002(4) 0.002(4)
C10 0.034(5) 0.035(5) 0.035(5) -0.008(4) -0.005(4) 0.017(4)
C11 0.0554(18) 0.056(2) 0.057(2) 0.0047(18) -0.0016(17) 0.0024(17)
C12 0.071(2) 0.077(2) 0.075(2) 0.005(2) 0.0060(19) -0.007(2)
Ba1 0.0218(2) 0.0314(2) 0.0414(3) 0.0082(5) 0.0006(4) 0.00045(16)

loop_
_atom_type_symbol
_atom_type_description
_atom_type_scat_dispersion_real
_atom_type_scat_dispersion_imag
_atom_type_scat_source
C C 0.0033 0.0016 'International Tables Vol C Tables 4.2.6.8 and 6.1.1.4'
Ba Ba -0.3244 2.2819 'International Tables Vol C Tables 4.2.6.8 and 6.1.1.4'
N N 0.0061 0.0033 'International Tables Vol C Tables 4.2.6.8 and 6.1.1.4'
O O 0.0106 0.0060 'International Tables Vol C Tables 4.2.6.8 and 6.1.1.4'
H H 0.0000 0.0000 'International Tables Vol C Tables 4.2.6.8 and 6.1.1.4'

loop_
_geom_angle_atom_site_label_1
_geom_angle_atom_site_label_2
_geom_angle_atom_site_label_3
_geom_angle
_geom_angle_site_symmetry_1
_geom_angle_site_symmetry_3
C1 O1 Ba1 121.3(6) . .
C1 O1 Ba1 120.8(6) . 2_654
Ba1 O1 Ba1 107.7(2) . 2_654
C4 O4 Ba1 142.8(6) . 3_554
C6 O9 Ba1 129.6(7) . 1_554
C5 N1 C2 106.2(7) . .
C5 N1 Ba1 133.0(6) . 2_654
C2 N1 Ba1 118.4(5) . 2_654
C5 N2 C3 107.9(7) . .
O2 C1 O1 125.3(9) . .
O2 C1 C2 117.6(9) . .
O1 C1 C2 117.1(9) . .
N1 C2 C3 109.1(8) . .
N1 C2 C1 120.7(8) . .
C3 C2 C1 130.1(9) . .
N2 C3 C2 105.5(7) . .
N2 C3 C4 120.6(8) . .
C2 C3 C4 133.8(9) . .
O4 C4 O3 122.3(7) . .
O4 C4 C3 120.2(8) . .
O3 C4 C3 117.5(7) . .
N1 C5 N2 111.2(8) . .
N1 C5 C6 126.0(8) . .
N2 C5 C6 122.8(9) . .
O9 C6 C5 111.0(8) . .
C7 O5 Ba1 126.6(7) . .
C10 O7 Ba1 95.6(5) . 4_455
C10 O8 Ba1 155.8(6) . 3_554
C10 O8 Ba1 87.1(6) . 4_455
Ba1 O8 Ba1 110.1(2) 3_554 4_455
C11 N3 C8 104.2(9) . .
C11 N3 Ba1 139.4(7) . .
C8 N3 Ba1 114.7(6) . .
C11 N4 C9 106.9(9) . .
O5 C7 O6 118.0(10) . .
O5 C7 C8 122.5(9) . .
O6 C7 C8 119.5(8) . .
C9 C8 N3 110.1(8) . .
C9 C8 C7 131.6(8) . .
N3 C8 C7 118.3(8) . .
N4 C9 C8 105.6(8) . .
N4 C9 C10 122.1(8) . .
C8 C9 C10 132.3(8) . .
O8 C10 O7 124.5(9) . .
O8 C10 C9 120.3(9) . .
O7 C10 C9 115.1(8) . .
O8 C10 Ba1 71.2(5) . 4_455
O7 C10 Ba1 61.4(5) . 4_455
C9 C10 Ba1 145.7(6) . 4_455
N3 C11 N4 113.2(10) . .
N3 C11 C12 125.7(11) . .
N4 C11 C12 121.1(11) . .
O10 C12 C11 104.6(11) . .
O8 Ba1 O5 63.6(2) 3_545 .
O8 Ba1 O4 69.8(2) 3_545 3_545
O5 Ba1 O4 78.6(2) . 3_545
O8 Ba1 O7 129.8(2) 3_545 4
O5 Ba1 O7 123.1(2) . 4
O4 Ba1 O7 154.3(2) 3_545 4
O8 Ba1 O9 74.0(2) 3_545 1_556
O5 Ba1 O9 83.7(2) . 1_556
O4 Ba1 O9 143.6(2) 3_545 1_556
O7 Ba1 O9 59.3(2) 4 1_556
O8 Ba1 O1 132.0(2) 3_545 .
O5 Ba1 O1 86.5(2) . .
O4 Ba1 O1 68.05(19) 3_545 .
O7 Ba1 O1 97.7(2) 4 .
O9 Ba1 O1 142.4(2) 1_556 .
O8 Ba1 N1 93.3(2) 3_545 2_655
O5 Ba1 N1 149.1(2) . 2_655
O4 Ba1 N1 73.93(17) 3_545 2_655
O7 Ba1 N1 87.2(2) 4 2_655
O9 Ba1 N1 110.6(2) 1_556 2_655
O1 Ba1 N1 96.2(2) . 2_655
O8 Ba1 O1 71.5(2) 3_545 2_655
O5 Ba1 O1 125.9(2) . 2_655
O4 Ba1 O1 112.69(18) 3_545 2_655
O7 Ba1 O1 67.7(2) 4 2_655
O9 Ba1 O1 55.36(19) 1_556 2_655
O1 Ba1 O1 147.59(17) . 2_655
N1 Ba1 O1 55.94(19) 2_655 2_655
O8 Ba1 N3 114.2(2) 3_545 .
O5 Ba1 N3 56.5(2) . .
O4 Ba1 N3 118.3(2) 3_545 .
O7 Ba1 N3 72.2(2) 4 .
O9 Ba1 N3 75.2(2) 1_556 .
O1 Ba1 N3 69.1(2) . .
N1 Ba1 N3 152.1(2) 2_655 .
O1 Ba1 N3 127.2(2) 2_655 .
O8 Ba1 O8 152.63(12) 3_545 4
O5 Ba1 O8 143.7(2) . 4
O4 Ba1 O8 111.54(19) 3_545 4
O7 Ba1 O8 43.04(19) 4 4
O9 Ba1 O8 101.5(2) 1_556 4
O1 Ba1 O8 67.37(19) . 4
N1 Ba1 O8 62.5(2) 2_655 4
O1 Ba1 O8 83.70(19) 2_655 4
N3 Ba1 O8 89.7(2) . 4
O8 Ba1 C10 140.6(2) 3_545 4
O5 Ba1 C10 142.1(2) . 4
O4 Ba1 C10 131.4(2) 3_545 4
O7 Ba1 C10 23.0(2) 4 4
O9 Ba1 C10 80.0(2) 1_556 4
O1 Ba1 C10 86.0(2) . 4
N1 Ba1 C10 68.8(2) 2_655 4
O1 Ba1 C10 69.4(2) 2_655 4
N3 Ba1 C10 86.2(2) . 4
O8 Ba1 C10 21.7(2) 4 4
O8 Ba1 Ba1 37.47(15) 3_545 2_655
O5 Ba1 Ba1 91.81(18) . 2_655
O4 Ba1 Ba1 98.58(14) 3_545 2_655
O7 Ba1 Ba1 94.42(16) 4 2_655
O9 Ba1 Ba1 50.27(15) 1_556 2_655
O1 Ba1 Ba1 166.60(13) . 2_655
N1 Ba1 Ba1 78.60(16) 2_655 2_655
O1 Ba1 Ba1 35.73(15) 2_655 2_655
N3 Ba1 Ba1 120.54(17) . 2_655
O8 Ba1 Ba1 119.37(13) 4 2_655
C10 Ba1 Ba1 103.24(16) 4 2_655

loop_
_geom_bond_atom_site_label_1
_geom_bond_atom_site_label_2
_geom_bond_distance
_geom_bond_site_symmetry_2
O1 C1 1.271(13) .
O1 Ba1 2.929(8) .
O1 Ba1 2.987(8) 2_654
O2 C1 1.235(12) .
O3 C4 1.306(11) .
O4 C4 1.250(10) .
O4 Ba1 2.832(6) 3_554
O9 C6 1.405(12) .
O9 Ba1 2.916(7) 1_554
N1 C5 1.316(11) .
N1 C2 1.355(11) .
N1 Ba1 2.949(6) 2_654
N2 C5 1.334(10) .
N2 C3 1.356(12) .
C1 C2 1.512(13) .
C2 C3 1.379(12) .
C3 C4 1.466(11) .
C5 C6 1.475(13) .
O5 C7 1.220(12) .
O5 Ba1 2.790(7) .
O6 C7 1.345(12) .
O7 C10 1.281(12) .
O7 Ba1 2.881(7) 4_455
O8 C10 1.207(11) .
O8 Ba1 2.729(7) 3_554
O8 Ba1 3.096(7) 4_455
O10 C12 1.462(18) .
N3 C11 1.301(14) .
N3 C8 1.376(12) .
N3 Ba1 3.016(9) .
N4 C11 1.345(13) .
N4 C9 1.351(12) .
C7 C8 1.439(14) .
C8 C9 1.373(12) .
C9 C10 1.496(12) .
C10 Ba1 3.265(9) 4_455
C11 C12 1.497(16) .
Ba1 O8 2.729(7) 3_545
Ba1 O4 2.832(6) 3_545
Ba1 O7 2.881(7) 4
Ba1 O9 2.916(7) 1_556
Ba1 N1 2.949(6) 2_655
Ba1 O1 2.987(8) 2_655
Ba1 O8 3.096(7) 4
Ba1 C10 3.265(9) 4

loop_
_geom_torsion_atom_site_label_1
_geom_torsion_atom_site_label_2
_geom_torsion_atom_site_label_3
_geom_torsion_atom_site_label_4
_geom_torsion
_geom_torsion_site_symmetry_1
_geom_torsion_site_symmetry_4
Ba1 O1 C1 O2 -67.2(12) . .
Ba1 O1 C1 O2 151.8(8) 2_654 .
Ba1 O1 C1 C2 115.3(8) . .
Ba1 O1 C1 C2 -25.7(11) 2_654 .
C5 N1 C2 C3 -1.1(10) . .
Ba1 N1 C2 C3 -165.7(6) 2_654 .
C5 N1 C2 C1 -178.5(8) . .
Ba1 N1 C2 C1 16.9(10) 2_654 .
O2 C1 C2 N1 -172.0(9) . .
O1 C1 C2 N1 5.7(13) . .
O2 C1 C2 C3 11.2(15) . .
O1 C1 C2 C3 -171.0(9) . .
C5 N2 C3 C2 1.8(11) . .
C5 N2 C3 C4 -178.5(9) . .
N1 C2 C3 N2 -0.4(10) . .
C1 C2 C3 N2 176.6(9) . .
N1 C2 C3 C4 179.9(11) . .
C1 C2 C3 C4 -3.0(18) . .
Ba1 O4 C4 O3 90.1(11) 3_554 .
Ba1 O4 C4 C3 -91.5(12) 3_554 .
N2 C3 C4 O4 -3.6(14) . .
C2 C3 C4 O4 176.0(10) . .
N2 C3 C4 O3 174.9(9) . .
C2 C3 C4 O3 -5.5(17) . .
C2 N1 C5 N2 2.3(10) . .
Ba1 N1 C5 N2 163.7(6) 2_654 .
C2 N1 C5 C6 -176.3(10) . .
Ba1 N1 C5 C6 -14.8(15) 2_654 .
C3 N2 C5 N1 -2.7(11) . .
C3 N2 C5 C6 176.0(10) . .
Ba1 O9 C6 C5 73.0(12) 1_554 .
N1 C5 C6 O9 39.0(15) . .
N2 C5 C6 O9 -139.4(10) . .
Ba1 O5 C7 O6 172.5(8) . .
Ba1 O5 C7 C8 -6.7(19) . .
C11 N3 C8 C9 0.9(12) . .
Ba1 N3 C8 C9 -167.1(6) . .
C11 N3 C8 C7 179.8(11) . .
Ba1 N3 C8 C7 11.8(12) . .
O5 C7 C8 C9 173.9(12) . .
O6 C7 C8 C9 -5.2(19) . .
O5 C7 C8 N3 -4.8(18) . .
O6 C7 C8 N3 176.0(11) . .
C11 N4 C9 C8 1.4(11) . .
C11 N4 C9 C10 -178.7(9) . .
N3 C8 C9 N4 -1.4(11) . .
C7 C8 C9 N4 179.8(11) . .
N3 C8 C9 C10 178.7(9) . .
C7 C8 C9 C10 -0.1(19) . .
Ba1 O8 C10 O7 -104.4(16) 3_554 .
Ba1 O8 C10 O7 32.2(9) 4_455 .
Ba1 O8 C10 C9 79.2(18) 3_554 .
Ba1 O8 C10 C9 -144.3(8) 4_455 .
Ba1 O8 C10 Ba1 -136.6(16) 3_554 4_455
Ba1 O7 C10 O8 -35.1(10) 4_455 .
Ba1 O7 C10 C9 141.6(7) 4_455 .
N4 C9 C10 O8 4.1(14) . .
C8 C9 C10 O8 -176.0(10) . .
N4 C9 C10 O7 -172.7(9) . .
C8 C9 C10 O7 7.2(15) . .
N4 C9 C10 Ba1 -97.1(12) . 4_455
C8 C9 C10 Ba1 82.8(14) . 4_455
C8 N3 C11 N4 0.0(13) . .
Ba1 N3 C11 N4 163.2(7) . .
C8 N3 C11 C12 179.4(12) . .
Ba1 N3 C11 C12 -18(2) . .
C9 N4 C11 N3 -0.9(13) . .
C9 N4 C11 C12 179.7(11) . .
N3 C11 C12 O10 -98.0(15) . .
N4 C11 C12 O10 81.3(14) . .
C7 O5 Ba1 O8 160.3(12) . 3_545
C7 O5 Ba1 O4 -126.8(11) . 3_545
C7 O5 Ba1 O7 38.3(12) . 4
C7 O5 Ba1 O9 85.1(11) . 1_556
C7 O5 Ba1 O1 -58.5(11) . .
C7 O5 Ba1 N1 -154.6(10) . 2_655
C7 O5 Ba1 O1 123.3(11) . 2_655
C7 O5 Ba1 N3 8.7(11) . .
C7 O5 Ba1 O8 -15.8(13) . 4
C7 O5 Ba1 C10 20.4(13) . 4
C7 O5 Ba1 Ba1 134.8(11) . 2_655
C1 O1 Ba1 O8 71.1(7) . 3_545
Ba1 O1 Ba1 O8 -143.5(2) 2_654 3_545
C1 O1 Ba1 O5 22.1(7) . .
Ba1 O1 Ba1 O5 167.4(2) 2_654 .
C1 O1 Ba1 O4 101.2(7) . 3_545
Ba1 O1 Ba1 O4 -113.4(2) 2_654 3_545
C1 O1 Ba1 O7 -100.9(7) . 4
Ba1 O1 Ba1 O7 44.5(2) 2_654 4
C1 O1 Ba1 O9 -52.8(8) . 1_556
Ba1 O1 Ba1 O9 92.5(3) 2_654 1_556
C1 O1 Ba1 N1 171.1(7) . 2_655
Ba1 O1 Ba1 N1 -43.5(2) 2_654 2_655
C1 O1 Ba1 O1 -160.7(7) . 2_655
Ba1 O1 Ba1 O1 -15.28(19) 2_654 2_655
C1 O1 Ba1 N3 -33.3(6) . .
Ba1 O1 Ba1 N3 112.1(3) 2_654 .
C1 O1 Ba1 O8 -132.1(7) . 4
Ba1 O1 Ba1 O8 13.26(18) 2_654 4
C1 O1 Ba1 C10 -120.7(7) . 4
Ba1 O1 Ba1 C10 24.6(2) 2_654 4
C1 O1 Ba1 Ba1 105.0(8) . 2_655
Ba1 O1 Ba1 Ba1 -109.6(6) 2_654 2_655
C11 N3 Ba1 O8 160.4(11) . 3_545
C8 N3 Ba1 O8 -37.6(7) . 3_545
C11 N3 Ba1 O5 -171.7(13) . .
C8 N3 Ba1 O5 -9.8(6) . .
C11 N3 Ba1 O4 -120.4(11) . 3_545
C8 N3 Ba1 O4 41.5(7) . 3_545
C11 N3 Ba1 O7 34.1(12) . 4
C8 N3 Ba1 O7 -164.0(7) . 4
C11 N3 Ba1 O9 96.1(12) . 1_556
C8 N3 Ba1 O9 -102.0(7) . 1_556
C11 N3 Ba1 O1 -71.7(12) . .
C8 N3 Ba1 O1 90.2(7) . .
C11 N3 Ba1 N1 -10.1(14) . 2_655
C8 N3 Ba1 N1 151.8(6) . 2_655
C11 N3 Ba1 O1 75.9(12) . 2_655
C8 N3 Ba1 O1 -122.1(6) . 2_655
C11 N3 Ba1 O8 -5.9(12) . 4
C8 N3 Ba1 O8 156.0(7) . 4
C11 N3 Ba1 C10 15.4(12) . 4
C8 N3 Ba1 C10 177.4(7) . 4
C11 N3 Ba1 Ba1 118.6(11) . 2_655
C8 N3 Ba1 Ba1 -79.5(7) . 2_655
